data_7060607
loop_
_publ_author_name
'Feriancov\'a, Lucia'
'Cig\'a\<n, Marek'
'Gmucov\'a, Katar\'ina'
'Ko\<z\'i\<sek, Jozef'
'N\'ada\<zdy, Vojtech'
'Putala, Martin'

_publ_section_title
;
 Effect of electron-withdrawing groups on molecular properties of naphthyl
 and anthryl bithiophenes as potential n-type semiconductors
;
_journal_issue 22
_journal_name_full 'New Journal of Chemistry'
_journal_page_first 9794
_journal_page_last 9804
_journal_paper_doi 10.1039/D1NJ01100F
_journal_volume 45
_journal_year 2021
_chemical_formula_moiety 'C24 H22 O S2'
_chemical_formula_sum 'C24 H22 O S2'
_chemical_formula_weight 390.53
_space_group_crystal_system monoclinic
_space_group_IT_number 14
_space_group_name_Hall '-P 2ybc'
_space_group_name_H-M_alt 'P 1 21/c 1'
_atom_sites_solution_hydrogens geom
_audit_creation_date 2021-02-23
_audit_creation_method
;
Olex2 1.2
(compiled 2018.04.26 svn.r3504 for OlexSys, GUI svn.r5492)
;
_audit_update_record
;
2021-02-25 deposited with the CCDC.	2021-04-19 downloaded from the CCDC.
;
_cell_angle_alpha 90
_cell_angle_beta 90.9880(10)
_cell_angle_gamma 90
_cell_formula_units_Z 4
_cell_length_a 41.2198(6)
_cell_length_b 5.82020(10)
_cell_length_c 8.0162(2)
_cell_measurement_reflns_used 56134
_cell_measurement_temperature 100
_cell_measurement_theta_max 72.49
_cell_measurement_theta_min 3.22
_cell_volume 1922.86(6)
_computing_cell_refinement
;
X-Area Recipe 1.33.0.0 (STOE, 2015)
;
_computing_data_collection
;
X-Area Pilatus3_SV 1.31.150.0 (STOE, 2018)
;
_computing_data_reduction
;
X-Area Integrate 1.73.1.0 (STOE, 2018)
X-Area LANA 1.73.2.0 (STOE, 2018)
;
_computing_molecular_graphics 'Olex2 1.3 (Dolomanov et al., 2009)'
_computing_publication_material
;
STOE & Cie GmbH, X-Area, software package for collecting single-crystal or
multi-domain crystal data on STOE area-detector diffractometers, for image 
processing, for the correction and scaling of reflection intensities and 
for outlier rejection, version 1.84, Darmstadt 2018
;
_computing_structure_refinement 'SHELXL 2018/3 (Sheldrick, 2015)'
_computing_structure_solution 'SHELXT  (Sheldrick, 2015)'
_diffrn_ambient_temperature 100
_diffrn_detector HPAD
_diffrn_detector_area_resol_mean 5.81
_diffrn_detector_type 'Dectris 300K Pilatus3R'
_diffrn_measured_fraction_theta_full 0.961
_diffrn_measured_fraction_theta_max 0.937
_diffrn_measurement_details
;
 1615 frames, detector distance = 40 mm
;
_diffrn_measurement_device '4-circle diffractometer'
_diffrn_measurement_device_type 'STOE STADIVARI'
_diffrn_measurement_method 'rotation method, \w scans'
_diffrn_radiation_collimation '0.6 mm diameter'
_diffrn_radiation_monochromator 'Graded multilayer mirror'
_diffrn_radiation_polarisn_norm 270
_diffrn_radiation_probe x-ray
_diffrn_radiation_type 'Cu K\a'
_diffrn_radiation_wavelength 1.54186
_diffrn_reflns_av_R_equivalents 0.0174
_diffrn_reflns_av_unetI/netI 0.0095
_diffrn_reflns_Laue_measured_fraction_full 0.961
_diffrn_reflns_Laue_measured_fraction_max 0.937
_diffrn_reflns_limit_h_max 49
_diffrn_reflns_limit_h_min -49
_diffrn_reflns_limit_k_max 7
_diffrn_reflns_limit_k_min -6
_diffrn_reflns_limit_l_max 9
_diffrn_reflns_limit_l_min -5
_diffrn_reflns_number 33369
_diffrn_reflns_point_group_measured_fraction_full 0.961
_diffrn_reflns_point_group_measured_fraction_max 0.937
_diffrn_reflns_theta_full 67.686
_diffrn_reflns_theta_max 71.897
_diffrn_reflns_theta_min 3.217
_diffrn_source 'Genix3D Cu HF'
_diffrn_source_current 0.600
_diffrn_source_power 0.030
_diffrn_source_target Cu
_diffrn_source_type 'Xenocs Cu tube'
_diffrn_source_voltage 50
_exptl_absorpt_coefficient_mu 2.583
_exptl_absorpt_correction_T_max 0.1630
_exptl_absorpt_correction_T_min 0.1050
_exptl_absorpt_correction_type multi-scan
_exptl_absorpt_process_details
;
STOE X-Red32, absorption correction by Gaussian integration, analogous to
P. Coppens, "The Evaluation of Absorption and Extinction in Single-Crystal
Structure Analysis", published in: F. R. Ahmed (Editor), "Crystallographic
Computing", Munksgaard, Copenhagen (1970), 255 - 270.
Afterwards scaling of reflection intensities was performed within STOE LANA.
J. Koziskova, F. Hahn, J. Richter, J. Kozisek, "Comparison of different
absorption corrections on the model structure of tetrakis(\m~2~-acetato)-
diaqua-di-copper(II)", Acta Chimica Slovaca, vol. 9, no. 2, 2016, pp. 136 - 140.
Finally a spherical absorption correction was done within STOE LANA.
;
_exptl_crystal_colour yellow
_exptl_crystal_density_diffrn 1.349
_exptl_crystal_description plate
_exptl_crystal_F_000 824
_exptl_crystal_size_max 0.230
_exptl_crystal_size_mid 0.173
_exptl_crystal_size_min 0.090
_refine_diff_density_max 0.348
_refine_diff_density_min -0.191
_refine_diff_density_rms 0.045
_refine_ls_extinction_coef 0.00150(13)
_refine_ls_extinction_expression Fc^*^=kFc[1+0.001xFc^2^\l^3^/sin(2\q)]^-1/4^
_refine_ls_extinction_method 'SHELXL-2016/6 (Sheldrick 2016)'
_refine_ls_goodness_of_fit_ref 1.033
_refine_ls_hydrogen_treatment constr
_refine_ls_matrix_type full
_refine_ls_number_parameters 246
_refine_ls_number_reflns 3522
_refine_ls_number_restraints 0
_refine_ls_restrained_S_all 1.033
_refine_ls_R_factor_all 0.0307
_refine_ls_R_factor_gt 0.0296
_refine_ls_shift/su_max 0.003
_refine_ls_shift/su_mean 0.000
_refine_ls_structure_factor_coef Fsqd
_refine_ls_weighting_details 'w=1/[\s^2^(Fo^2^)+(0.0421P)^2^+1.1706P] where P=(Fo^2^+2Fc^2^)/3'
_refine_ls_weighting_scheme calc
_refine_ls_wR_factor_gt 0.0782
_refine_ls_wR_factor_ref 0.0788
_reflns_d_resolution_high 0.811
_reflns_d_resolution_low 13.320
_reflns_number_gt 3392
_reflns_number_total 3522
_reflns_threshold_expression 'I > 2\s(I)'
_cod_data_source_file d1nj01100f2.cif
_cod_data_source_block IIB
_cod_depositor_comments 'Adding full bibliography for 7060607--7060608.cif.'
_cod_database_code 7060607
_shelx_space_group_comment
;
The symmetry employed for this shelxl refinement is uniquely defined
by the following loop, which should always be used as a source of
symmetry information in preference to the above space-group names.
They are only intended as comments.
;
_olex2_refinement_description
;
1. Fixed Uiso
 At 1.2 times of:
  All C(H) groups, All C(H,H) groups
 At 1.5 times of:
  All C(H,H,H) groups
2.a Secondary CH2 refined with riding coordinates:
 C2(H2A,H2B), C3(H3A,H3B), C4(H4A,H4B), C5(H5A,H5B)
2.b Aromatic/amide H refined with riding coordinates:
 C8(H8), C9(H9), C12(H12), C13(H13), C16(H16), C17(H17), C18(H18), C19(H19),
 C20(H20), C21(H21), C22(H22)
2.c Idealised Me refined as rotating group:
 C6(H6A,H6B,H6C)
;

loop_
_space_group_symop_operation_xyz
'x, y, z'
'-x, y+1/2, -z+1/2'
'-x, -y, -z'
'x, -y-1/2, z-1/2'

loop_
_atom_site_label
_atom_site_type_symbol
_atom_site_fract_x
_atom_site_fract_y
_atom_site_fract_z
_atom_site_U_iso_or_equiv
_atom_site_adp_type
_atom_site_occupancy
_atom_site_site_symmetry_order
_atom_site_calc_flag
_atom_site_refinement_flags_posn
_atom_site_refinement_flags_adp
_atom_site_refinement_flags_occupancy
_atom_site_disorder_assembly
_atom_site_disorder_group
C1 C 0.65328(3) 0.5981(3) 0.87159(18) 0.0228(3) Uani 1 1 d . . . . .
C2 C 0.63249(3) 0.4492(3) 0.98071(19) 0.0265(3) Uani 1 1 d . . . . .
H2A H 0.643578 0.426122 1.087113 0.032 Uiso 1 1 calc R . . . .
H2B H 0.629756 0.300085 0.928366 0.032 Uiso 1 1 calc R . . . .
C3 C 0.59925(3) 0.5529(3) 1.0112(2) 0.0328(4) Uani 1 1 d . . . . .
H3A H 0.586455 0.545191 0.908621 0.039 Uiso 1 1 calc R . . . .
H3B H 0.601877 0.713674 1.040192 0.039 Uiso 1 1 calc R . . . .
C4 C 0.58082(4) 0.4325(4) 1.1493(2) 0.0378(4) Uani 1 1 d . . . . .
H4A H 0.578614 0.270987 1.121656 0.045 Uiso 1 1 calc R . . . .
H4B H 0.593338 0.443536 1.252579 0.045 Uiso 1 1 calc R . . . .
C5 C 0.54730(4) 0.5336(4) 1.1761(2) 0.0475(5) Uani 1 1 d . . . . .
H5A H 0.534120 0.510425 1.076069 0.057 Uiso 1 1 calc R . . . .
H5B H 0.549307 0.697812 1.194240 0.057 Uiso 1 1 calc R . . . .
C6 C 0.53027(5) 0.4260(6) 1.3241(3) 0.0745(8) Uani 1 1 d . . . . .
H6A H 0.528697 0.262893 1.308069 0.112 Uiso 1 1 calc GR . . . .
H6B H 0.508898 0.489958 1.332842 0.112 Uiso 1 1 calc GR . . . .
H6C H 0.542479 0.457358 1.424569 0.112 Uiso 1 1 calc GR . . . .
C7 C 0.68375(3) 0.5020(3) 0.80800(17) 0.0195(3) Uani 1 1 d . . . . .
C8 C 0.69841(3) 0.2930(3) 0.83020(18) 0.0204(3) Uani 1 1 d . . . . .
H8 H 0.689176 0.172283 0.888720 0.025 Uiso 1 1 calc R . . . .
C9 C 0.72909(3) 0.2804(2) 0.75458(17) 0.0193(3) Uani 1 1 d . . . . .
H9 H 0.742273 0.150781 0.758776 0.023 Uiso 1 1 calc R . . . .
C10 C 0.73737(3) 0.4800(2) 0.67424(16) 0.0169(3) Uani 1 1 d . . . . .
C11 C 0.76671(3) 0.5382(2) 0.58610(16) 0.0166(3) Uani 1 1 d . . . . .
C12 C 0.77378(3) 0.7409(3) 0.50767(17) 0.0190(3) Uani 1 1 d . . . . .
H12 H 0.759409 0.863849 0.500810 0.023 Uiso 1 1 calc R . . . .
C13 C 0.80495(3) 0.7445(3) 0.43845(17) 0.0185(3) Uani 1 1 d . . . . .
H13 H 0.813137 0.870186 0.381168 0.022 Uiso 1 1 calc R . . . .
C14 C 0.82205(3) 0.5455(2) 0.46351(16) 0.0157(3) Uani 1 1 d . . . . .
C15 C 0.85511(3) 0.4908(2) 0.41166(16) 0.0149(3) Uani 1 1 d . . . . .
C16 C 0.87279(3) 0.6443(2) 0.31776(16) 0.0154(3) Uani 1 1 d . . . . .
H16 H 0.863175 0.781392 0.283689 0.019 Uiso 1 1 calc R . . . .
C17 C 0.92374(3) 0.7552(2) 0.17801(16) 0.0163(3) Uani 1 1 d . . . . .
H17 H 0.914614 0.894406 0.144916 0.020 Uiso 1 1 calc R . . . .
C18 C 0.95499(3) 0.7041(2) 0.13530(17) 0.0180(3) Uani 1 1 d . . . . .
H18 H 0.966846 0.808587 0.073164 0.022 Uiso 1 1 calc R . . . .
C19 C 0.96929(3) 0.4940(2) 0.18505(16) 0.0184(3) Uani 1 1 d . . . . .
H19 H 0.990483 0.460523 0.155454 0.022 Uiso 1 1 calc R . . . .
C20 C 0.95200(3) 0.3394(2) 0.27679(16) 0.0172(3) Uani 1 1 d . . . . .
H20 H 0.961662 0.201894 0.309572 0.021 Uiso 1 1 calc R . . . .
C21 C 0.90107(3) 0.2295(2) 0.41657(16) 0.0156(3) Uani 1 1 d . . . . .
H21 H 0.910198 0.090074 0.449138 0.019 Uiso 1 1 calc R . . . .
C22 C 0.86999(3) 0.2798(2) 0.46029(16) 0.0162(3) Uani 1 1 d . . . . .
H22 H 0.858350 0.174603 0.522842 0.019 Uiso 1 1 calc R . . . .
C23 C 0.90515(3) 0.5976(2) 0.27232(16) 0.0147(3) Uani 1 1 d . . . . .
C24 C 0.91962(3) 0.3862(2) 0.32242(16) 0.0146(3) Uani 1 1 d . . . . .
O1 O 0.64637(3) 0.7976(2) 0.83951(15) 0.0317(3) Uani 1 1 d . . . . .
S1 S 0.70736(2) 0.68503(6) 0.69157(4) 0.01975(11) Uani 1 1 d . . . . .
S2 S 0.79901(2) 0.34940(6) 0.57452(4) 0.01707(11) Uani 1 1 d . . . . .

loop_
_atom_site_aniso_label
_atom_site_aniso_U_11
_atom_site_aniso_U_22
_atom_site_aniso_U_33
_atom_site_aniso_U_23
_atom_site_aniso_U_13
_atom_site_aniso_U_12
C1 0.0150(6) 0.0278(8) 0.0257(8) 0.0005(6) 0.0000(5) 0.0000(6)
C2 0.0172(7) 0.0318(9) 0.0305(8) 0.0032(7) 0.0037(5) -0.0012(6)
C3 0.0172(7) 0.0463(10) 0.0352(9) 0.0051(8) 0.0058(6) 0.0012(7)
C4 0.0192(7) 0.0534(12) 0.0410(10) 0.0060(9) 0.0081(6) -0.0037(7)
C5 0.0204(8) 0.0755(15) 0.0471(11) 0.0034(11) 0.0116(7) -0.0005(9)
C6 0.0337(10) 0.116(2) 0.0747(16) 0.0199(16) 0.0304(10) -0.0008(13)
C7 0.0152(6) 0.0223(7) 0.0209(7) 0.0015(6) 0.0005(5) -0.0027(5)
C8 0.0188(6) 0.0212(7) 0.0212(7) 0.0021(6) 0.0001(5) -0.0032(5)
C9 0.0169(6) 0.0183(7) 0.0227(7) -0.0005(6) -0.0013(5) 0.0002(5)
C10 0.0139(6) 0.0180(7) 0.0186(7) -0.0023(5) -0.0021(5) 0.0008(5)
C11 0.0145(6) 0.0169(7) 0.0182(7) -0.0017(5) -0.0020(5) 0.0011(5)
C12 0.0150(6) 0.0186(7) 0.0233(7) 0.0008(6) -0.0011(5) 0.0027(5)
C13 0.0169(6) 0.0175(7) 0.0210(7) 0.0031(6) 0.0009(5) 0.0005(5)
C14 0.0163(6) 0.0153(7) 0.0155(6) -0.0004(5) -0.0007(5) -0.0013(5)
C15 0.0141(6) 0.0155(7) 0.0151(6) -0.0022(5) -0.0014(4) 0.0000(5)
C16 0.0165(6) 0.0142(7) 0.0156(7) -0.0002(5) -0.0022(5) 0.0014(5)
C17 0.0193(6) 0.0147(7) 0.0148(6) -0.0004(5) -0.0020(5) -0.0011(5)
C18 0.0179(6) 0.0190(7) 0.0171(7) -0.0001(5) 0.0002(5) -0.0053(5)
C19 0.0130(6) 0.0227(8) 0.0195(7) -0.0026(6) 0.0002(5) -0.0006(5)
C20 0.0167(6) 0.0167(7) 0.0181(7) -0.0012(5) -0.0030(5) 0.0015(5)
C21 0.0180(6) 0.0132(7) 0.0154(6) 0.0001(5) -0.0020(5) 0.0009(5)
C22 0.0173(6) 0.0150(7) 0.0162(7) 0.0006(5) 0.0001(5) -0.0023(5)
C23 0.0161(6) 0.0147(7) 0.0131(6) -0.0023(5) -0.0022(4) -0.0011(5)
C24 0.0154(6) 0.0151(7) 0.0131(6) -0.0021(5) -0.0022(4) -0.0005(5)
O1 0.0211(5) 0.0288(6) 0.0453(7) 0.0068(5) 0.0076(4) 0.0059(4)
S1 0.01368(16) 0.01805(19) 0.0276(2) 0.00304(13) 0.00288(12) 0.00140(11)
S2 0.01400(16) 0.01431(18) 0.0230(2) 0.00145(13) 0.00258(11) 0.00078(11)

loop_
_atom_type_symbol
_atom_type_description
_atom_type_scat_dispersion_real
_atom_type_scat_dispersion_imag
_atom_type_scat_source
C C 0.0181 0.0091 'International Tables Vol C Tables 4.2.6.8 and 6.1.1.4'
H H 0.0000 0.0000 'International Tables Vol C Tables 4.2.6.8 and 6.1.1.4'
O O 0.0492 0.0322 'International Tables Vol C Tables 4.2.6.8 and 6.1.1.4'
S S 0.3331 0.5567 'International Tables Vol C Tables 4.2.6.8 and 6.1.1.4'

loop_
_geom_angle_atom_site_label_1
_geom_angle_atom_site_label_2
_geom_angle_atom_site_label_3
_geom_angle
_geom_angle_site_symmetry_1
_geom_angle_site_symmetry_3
_geom_angle_publ_flag
C7 C1 C2 118.61(13) . . ?
O1 C1 C2 122.36(13) . . ?
O1 C1 C7 118.97(13) . . ?
C1 C2 C3 112.81(13) . . ?
C2 C3 C4 113.34(14) . . ?
C5 C4 C3 112.97(16) . . ?
C4 C5 C6 112.51(18) . . ?
C1 C7 S1 116.39(11) . . ?
C8 C7 C1 132.00(13) . . ?
C8 C7 S1 111.52(10) . . ?
C7 C8 C9 112.74(13) . . ?
C10 C9 C8 112.84(13) . . ?
C9 C10 C11 129.89(13) . . ?
C9 C10 S1 111.26(10) . . ?
C11 C10 S1 118.82(11) . . ?
C10 C11 S2 121.75(11) . . ?
C12 C11 C10 127.59(12) . . ?
C12 C11 S2 110.62(10) . . ?
C11 C12 C13 113.35(12) . . ?
C14 C13 C12 113.60(13) . . ?
C13 C14 C15 128.37(12) . . ?
C13 C14 S2 110.24(10) . . ?
C15 C14 S2 121.39(10) . . ?
C16 C15 C14 120.98(12) . . ?
C16 C15 C22 118.51(12) . . ?
C22 C15 C14 120.49(12) . . ?
C15 C16 C23 121.59(12) . . ?
C18 C17 C23 120.69(13) . . ?
C17 C18 C19 120.43(13) . . ?
C20 C19 C18 120.14(12) . . ?
C19 C20 C24 120.90(13) . . ?
C22 C21 C24 121.07(12) . . ?
C21 C22 C15 121.07(12) . . ?
C16 C23 C17 122.17(12) . . ?
C16 C23 C24 119.08(12) . . ?
C17 C23 C24 118.75(12) . . ?
C20 C24 C21 122.26(12) . . ?
C20 C24 C23 119.07(12) . . ?
C21 C24 C23 118.67(11) . . ?
C10 S1 C7 91.63(7) . . ?
C11 S2 C14 92.19(6) . . ?

loop_
_geom_bond_atom_site_label_1
_geom_bond_atom_site_label_2
_geom_bond_distance
_geom_bond_site_symmetry_2
_geom_bond_publ_flag
C1 C2 1.508(2) . ?
C1 C7 1.4738(18) . ?
C1 O1 1.2221(19) . ?
C2 C3 1.521(2) . ?
C3 C4 1.524(2) . ?
C4 C5 1.520(2) . ?
C5 C6 1.524(3) . ?
C7 C8 1.368(2) . ?
C7 S1 1.7274(14) . ?
C8 C9 1.4139(19) . ?
C9 C10 1.374(2) . ?
C10 C11 1.4513(18) . ?
C10 S1 1.7260(13) . ?
C11 C12 1.370(2) . ?
C11 S2 1.7303(13) . ?
C12 C13 1.4087(18) . ?
C13 C14 1.3691(19) . ?
C14 C15 1.4665(17) . ?
C14 S2 1.7394(13) . ?
C15 C16 1.3836(19) . ?
C15 C22 1.4238(19) . ?
C16 C23 1.4150(18) . ?
C17 C18 1.3710(19) . ?
C17 C23 1.4213(18) . ?
C18 C19 1.412(2) . ?
C19 C20 1.3695(19) . ?
C20 C24 1.4164(18) . ?
C21 C22 1.3659(18) . ?
C21 C24 1.4165(18) . ?
C23 C24 1.4223(19) . ?
